data_4517406
loop_
_publ_author_name
'Elsaidi, Sameh K.'
'Ongari, Daniele'
'Mohamed, Mona H.'
'Xu, Wenqian'
'Motkuri, Radha Kishan'
'Haranczyk, Maciej'
'Thallapally, Praveen K.'

_publ_section_title
;
 Metal Organic Frameworks for Xenon Storage Applications
;
_journal_issue 3
_journal_name_full 'ACS Materials Letters'
_journal_page_first 233
_journal_page_last 238
_journal_paper_doi 10.1021/acsmaterialslett.9b00468
_journal_volume 2
_journal_year 2020
_chemical_compound_source synthetic
_chemical_formula_sum 'C17 H8 Cu2 O8'
_chemical_formula_weight 467.33
_chemical_name_common 'desolvated pcn12'
_chemical_name_mineral none
_chemical_name_systematic 'desolvated pcn12'
_space_group_IT_number 123
_space_group_name_Hall '-P 4 2'
_space_group_name_H-M_alt 'P 4/m m m'
_symmetry_cell_setting tetragonal
_symmetry_space_group_name_H-M 'P 4/m m m'
_cell_angle_alpha 90
_cell_angle_beta 90
_cell_angle_gamma 90
_cell_formula_units_Z 24
_cell_length_a 33.014(4)
_cell_length_b 33.014(4)
_cell_length_c 22.911(3)
_cell_measurement_temperature 195
_cell_volume 24971(5)
_diffrn_ambient_pressure 0
_diffrn_ambient_temperature 195
_diffrn_measurement_device_type 'Debye-scherrer geometry diffractometer with area detector at Beamline 17-BM'
_diffrn_radiation_probe x-ray
_diffrn_radiation_type 'Synchrotron mono-beam'
_diffrn_radiation_wavelength 0.45336
_diffrn_source synchrotron
_diffrn_source_type 'APS Beamline 17-BM'
_pd_proc_ls_prof_R_factor 0.0396
_pd_proc_ls_prof_wR_expected 0.0096
_pd_proc_ls_prof_wR_factor 0.0610
_refine_ls_goodness_of_fit_all 6.33
_refine_ls_R_Fsqd_factor 0.0528
_reflns_d_resolution_high 1.737
_reflns_d_resolution_low 33.014
_reflns_limit_h_max 21
_reflns_limit_h_min 0
_reflns_limit_k_max 14
_reflns_limit_k_min 0
_reflns_limit_l_max 14
_reflns_limit_l_min 0
_reflns_number_total 1496
_cod_data_source_file tz9b00468_si_001.cif
_cod_data_source_block 195K-Act
_cod_depositor_comments
;Adding full bibliography for 4517406.cif.

 Adding full bibliography for 4517406.cif.
;
_cod_original_cell_volume 24971(7)
_cod_original_sg_symbol_H-M P4/mmm
_cod_database_code 4517406

loop_
_symmetry_equiv_pos_as_xyz
'x, y, z '
'-x, -y, z '
'-x, y, -z '
'-x, y, z '
'-y, -x, -z '
'-y, -x, z '
'-y, x, -z '
'-y, x, z '
'y, -x, -z '
'y, -x, z '
'y, x, -z '
'y, x, z '
'x, -y, -z '
'x, -y, z '
'x, y, -z '
'-x, -y, -z '

loop_
_atom_site_label
_atom_site_type_symbol
_atom_site_symmetry_multiplicity
_atom_site_fract_x
_atom_site_fract_y
_atom_site_fract_z
_atom_site_occupancy
_atom_site_B_iso_or_equiv
Cu1 Cu 8 0.17014 0 0.24981 1 0.8(3)
Cu2 Cu 8 0.2273 0 0.16905 1 0.8(3)
Cu3 Cu 4 0.22978 0.22978 0.5 1 0.8(3)
Cu4 Cu 4 0.1732 0.1732 0.5 1 0.8(3)
Cu5 Cu 8 0.33849 0.33849 0.16808 1 0.8(3)
Cu6 Cu 8 0.37929 0.37929 0.24795 1 0.8(3)
Cu7 Cu 4 0.5 0.25931 0.5 1 0.8(3)
Cu8 Cu 4 0.5 0.17952 0.5 1 0.8(3)
O1 O 16 0.2027 0.0424 0.2894 1 4.0(11)
O2 O 16 0.252 0.0419 0.2206 1 4.0(11)
O3 O 16 0.2559 0.1952 0.4379 1 4.0(11)
O4 O 16 0.2062 0.1474 0.4401 1 4.0(11)
O5 O 16 0.3509 0.291 0.2165 1 4.0(11)
O6 O 16 0.3853 0.3255 0.2853 1 4.0(11)
O7 O 16 0.459 0.184 0.4394 1 4.0(11)
O8 O 16 0.4581 0.2538 0.4387 1 4.0(11)
C1 C 16 0.2571 0.0878 0.2959 1 4.0(11)
C2 C 16 0.2381 0.1068 0.3441 1 4.0(11)
H1 H 16 0.2131 0.098 0.3584 1 6.0(16)
C3 C 16 0.2593 0.1406 0.3705 1 4.0(11)
C4 C 16 0.2981 0.1512 0.3494 1 4.0(11)
H2 H 16 0.312 0.1723 0.3679 1 6.0(16)
C5 C 16 0.3166 0.1319 0.3025 1 4.0(11)
C6 C 16 0.2951 0.0995 0.2767 1 4.0(11)
H3 H 16 0.307 0.0855 0.2455 1 6.0(16)
C7 C 16 0.3822 0.256 0.2968 1 4.0(11)
C8 C 16 0.4069 0.2559 0.3432 1 4.0(11)
H4 H 16 0.417 0.2801 0.3587 1 6.0(16)
C9 C 16 0.4175 0.2185 0.3683 1 4.0(11)
C10 C 16 0.4028 0.1816 0.3505 1 4.0(11)
H5 H 16 0.4092 0.158 0.371 1 6.0(16)
C11 C 16 0.3776 0.1803 0.3003 1 4.0(11)
C12 C 16 0.366 0.2186 0.2757 1 4.0(11)
H6 H 16 0.3473 0.219 0.2449 1 6.0(16)
C13 C 16 0.3602 0.1409 0.2815 1 4.0(11)
H7 H 16 0.3778 0.1193 0.2957 1 6.0(16)
H8 H 16 0.3605 0.1399 0.2387 1 6.0(16)
C14 C 16 0.2343 0.0538 0.2666 1 4.0(11)
C15 C 16 0.2383 0.1639 0.4193 1 4.0(11)
C16 C 16 0.3721 0.2936 0.2615 1 4.0(11)
C17 C 16 0.4475 0.2188 0.4214 1 4.0(11)
O9 O 16 0.1459 -0.0426 0.2004 1 4.0(11)
O10 O 16 0.1952 -0.0428 0.1304 1 4.0(11)
C18 C 16 0.1629 -0.0552 0.1571 1 4.0(11)
C19 C 16 0.1445 -0.0943 0.1278 1 4.0(11)
C20 C 8 0.1087 -0.1087 0.152 1 4.0(11)
H9 H 8 0.0952 -0.0952 0.1824 1 6.0(16)
C21 C 16 0.1638 -0.1111 0.0767 1 4.0(11)
H10 H 16 0.1861 -0.0986 0.059 1 6.0(16)
C22 C 8 0.1472 -0.1472 0.055 1 4.0(11)
C23 C 4 0.1661 -0.1661 0 1 4.0(11)
H11 H 8 0.1614 -0.1952 0 1 6.0(16)
O11 O 16 0.3917 0.3312 0.13 1 4.0(11)
O12 O 16 0.4256 0.3683 0.1986 1 4.0(11)
C24 C 16 0.4236 0.3447 0.1571 1 4.0(11)
C25 C 16 0.4632 0.3307 0.1261 1 4.0(11)
C26 C 8 0.5 0.3459 0.1527 1 4.0(11)
H13 H 8 0.5 0.3639 0.1844 1 6.0(16)
C27 C 16 0.4625 0.3022 0.0792 1 4.0(11)
H14 H 16 0.4381 0.2915 0.0653 1 6.0(16)
C28 C 8 0.5 0.2904 0.0542 1 4.0(11)
C29 C 4 0.5 0.2637 0 1 4.0(11)
H15 H 8 0.4761 0.2464 0 1 6.0(16)

loop_
_geom_angle_atom_site_label_1
_geom_angle_atom_site_label_2
_geom_angle_atom_site_label_3
_geom_angle
_geom_angle_site_symmetry_1
_geom_angle_site_symmetry_2
_geom_angle_site_symmetry_3
O9 Cu1 O9 90.824 1_555 1_555 14_555
O1 Cu1 O9 88.806 14_555 1_555 1_555
O1 Cu1 O9 169.712 14_555 1_555 14_555
O1 Cu1 O1 89.727 1_555 1_555 14_555
O1 Cu1 O9 169.712 1_555 1_555 1_555
O1 Cu1 O9 88.806 1_555 1_555 14_555
Cu2 Cu1 O1 86.171 1_555 1_555 1_555
Cu2 Cu1 O1 86.171 1_555 1_555 14_555
Cu2 Cu1 O9 83.571 1_555 1_555 1_555
Cu2 Cu1 O9 83.571 1_555 1_555 14_555
O10 Cu2 O10 91.312 1_555 1_555 14_555
O2 Cu2 O10 89.351 14_555 1_555 1_555
O2 Cu2 O10 168.890 14_555 1_555 14_555
O2 Cu2 O2 87.889 1_555 1_555 14_555
O2 Cu2 O10 168.890 1_555 1_555 1_555
O2 Cu2 O10 89.351 1_555 1_555 14_555
Cu1 Cu2 O2 82.951 1_555 1_555 1_555
Cu1 Cu2 O2 82.951 1_555 1_555 14_555
Cu1 Cu2 O10 86.031 1_555 1_555 1_555
Cu1 Cu2 O10 86.031 1_555 1_555 14_555
O3 Cu3 O3 89.681 1_555 1_555 15_556
O3 Cu3 O3 168.766 11_556 1_555 1_555
O3 Cu3 O3 89.221 11_556 1_555 15_556
O3 Cu3 O3 89.681 12_555 1_555 11_556
O3 Cu3 O3 89.221 12_555 1_555 1_555
O3 Cu3 O3 168.766 12_555 1_555 15_556
Cu4 Cu3 O3 84.383 1_555 1_555 12_555
Cu4 Cu3 O3 84.383 1_555 1_555 11_556
Cu4 Cu3 O3 84.383 1_555 1_555 1_555
Cu4 Cu3 O3 84.383 1_555 1_555 15_556
O4 Cu4 O4 89.586 1_555 1_555 12_555
O4 Cu4 O4 170.102 11_556 1_555 1_555
O4 Cu4 O4 89.561 11_556 1_555 12_555
O4 Cu4 O4 89.586 15_556 1_555 11_556
O4 Cu4 O4 89.561 15_556 1_555 1_555
O4 Cu4 O4 170.102 15_556 1_555 12_555
Cu3 Cu4 O4 85.051 1_555 1_555 15_556
Cu3 Cu4 O4 85.051 1_555 1_555 11_556
Cu3 Cu4 O4 85.051 1_555 1_555 1_555
Cu3 Cu4 O4 85.051 1_555 1_555 12_555
O5 Cu5 O5 90.803 1_555 1_555 12_555
O11 Cu5 O5 169.903 12_555 1_555 1_555
O11 Cu5 O5 88.092 12_555 1_555 12_555
O11 Cu5 O11 91.239 1_555 1_555 12_555
O11 Cu5 O5 88.092 1_555 1_555 1_555
O11 Cu5 O5 169.903 1_555 1_555 12_555
Cu6 Cu5 O11 85.104 1_555 1_555 1_555
Cu6 Cu5 O11 85.104 1_555 1_555 12_555
Cu6 Cu5 O5 84.801 1_555 1_555 1_555
Cu6 Cu5 O5 84.801 1_555 1_555 12_555
O12 Cu6 O12 87.416 1_555 1_555 12_555
O6 Cu6 O12 168.220 12_555 1_555 1_555
O6 Cu6 O12 90.297 12_555 1_555 12_555
O6 Cu6 O6 89.598 1_555 1_555 12_555
O6 Cu6 O12 90.297 1_555 1_555 1_555
O6 Cu6 O12 168.220 1_555 1_555 12_555
Cu5 Cu6 O6 83.870 1_555 1_555 1_555
Cu5 Cu6 O6 83.870 1_555 1_555 12_555
Cu5 Cu6 O12 84.407 1_555 1_555 1_555
Cu5 Cu6 O12 84.407 1_555 1_555 12_555
O8 Cu7 O8 90.378 1_555 1_555 15_556
O8 Cu7 O8 88.654 4_655 1_555 1_555
O8 Cu7 O8 169.455 4_655 1_555 15_556
O8 Cu7 O8 90.378 3_656 1_555 4_655
O8 Cu7 O8 169.455 3_656 1_555 1_555
O8 Cu7 O8 88.654 3_656 1_555 15_556
Cu8 Cu7 O8 84.728 1_555 1_555 3_656
Cu8 Cu7 O8 84.728 1_555 1_555 4_655
Cu8 Cu7 O8 84.728 1_555 1_555 1_555
Cu8 Cu7 O8 84.728 1_555 1_555 15_556
O7 Cu8 O7 171.276 4_655 1_555 15_556
O7 Cu8 O7 88.222 1_555 1_555 4_655
O7 Cu8 O7 91.115 1_555 1_555 15_556
O7 Cu8 O7 171.276 3_656 1_555 1_555
O7 Cu8 O7 91.115 3_656 1_555 4_655
O7 Cu8 O7 88.222 3_656 1_555 15_556
Cu7 Cu8 O7 85.638 1_555 1_555 3_656
Cu7 Cu8 O7 85.638 1_555 1_555 1_555
Cu7 Cu8 O7 85.638 1_555 1_555 4_655
Cu7 Cu8 O7 85.638 1_555 1_555 15_556
Cu1 O1 C14 118.867 1_555 1_555 1_555
Cu2 O2 C14 121.276 1_555 1_555 1_555
Cu3 O3 C15 120.365 1_555 1_555 1_555
Cu4 O4 C15 122.532 1_555 1_555 1_555
Cu5 O5 C16 121.891 1_555 1_555 1_555
Cu6 O6 C16 121.748 1_555 1_555 1_555
Cu8 O7 C17 120.358 1_555 1_555 1_555
Cu7 O8 C17 119.820 1_555 1_555 1_555
C2 C1 C6 121.699 1_555 1_555 1_555
C14 C1 C2 117.085 1_555 1_555 1_555
C14 C1 C6 121.212 1_555 1_555 1_555
C1 C2 H1 121.794 1_555 1_555 1_555
C3 C2 C1 116.899 1_555 1_555 1_555
C3 C2 H1 121.307 1_555 1_555 1_555
C2 C3 C4 119.052 1_555 1_555 1_555
C15 C3 C2 118.364 1_555 1_555 1_555
C15 C3 C4 122.572 1_555 1_555 1_555
C5 C4 H2 118.409 1_555 1_555 1_555
C3 C4 C5 123.299 1_555 1_555 1_555
C3 C4 H2 118.292 1_555 1_555 1_555
C6 C5 C4 116.705 1_555 1_555 1_555
C13 C5 C6 118.865 1_555 1_555 1_555
C13 C5 C4 124.137 1_555 1_555 1_555
C1 C6 H3 118.977 1_555 1_555 1_555
C5 C6 C1 122.235 1_555 1_555 1_555
C5 C6 H3 118.788 1_555 1_555 1_555
C12 C7 C8 119.591 1_555 1_555 1_555
C16 C7 C12 116.340 1_555 1_555 1_555
C16 C7 C8 123.932 1_555 1_555 1_555
C7 C8 H4 121.057 1_555 1_555 1_555
C9 C8 C7 118.559 1_555 1_555 1_555
C9 C8 H4 120.383 1_555 1_555 1_555
C8 C9 C10 124.714 1_555 1_555 1_555
C17 C9 C8 117.948 1_555 1_555 1_555
C17 C9 C10 117.323 1_555 1_555 1_555
C9 C10 H5 120.713 1_555 1_555 1_555
C11 C10 C9 118.316 1_555 1_555 1_555
C11 C10 H5 120.970 1_555 1_555 1_555
C12 C11 C10 116.575 1_555 1_555 1_555
C13 C11 C12 123.632 1_555 1_555 1_555
C13 C11 C10 119.192 1_555 1_555 1_555
C7 C12 H6 119.246 1_555 1_555 1_555
C11 C12 C7 121.858 1_555 1_555 1_555
C11 C12 H6 118.896 1_555 1_555 1_555
H8 C13 H7 107.616 1_555 1_555 1_555
C11 C13 H8 108.378 1_555 1_555 1_555
C11 C13 H7 108.237 1_555 1_555 1_555
C5 C13 C11 115.968 1_555 1_555 1_555
C5 C13 H8 108.291 1_555 1_555 1_555
C5 C13 H7 108.067 1_555 1_555 1_555
O2 C14 O1 130.653 1_555 1_555 1_555
C1 C14 O2 111.745 1_555 1_555 1_555
C1 C14 O1 117.600 1_555 1_555 1_555
O4 C15 O3 127.117 1_555 1_555 1_555
C3 C15 O4 115.713 1_555 1_555 1_555
C3 C15 O3 116.897 1_555 1_555 1_555
O6 C16 O5 127.356 1_555 1_555 1_555
C7 C16 O6 112.072 1_555 1_555 1_555
C7 C16 O5 120.427 1_555 1_555 1_555
O7 C17 O8 129.407 1_555 1_555 1_555
C9 C17 O7 115.595 1_555 1_555 1_555
C9 C17 O8 114.929 1_555 1_555 1_555
Cu1 O9 C18 121.695 1_555 1_555 1_555
Cu2 O10 C18 117.115 1_555 1_555 1_555
O10 C18 O9 131.175 1_555 1_555 1_555
C19 C18 O10 112.008 1_555 1_555 1_555
C19 C18 O9 116.781 1_555 1_555 1_555
C21 C19 C20 124.584 1_555 1_555 1_555
C18 C19 C21 119.325 1_555 1_555 1_555
C18 C19 C20 115.975 1_555 1_555 1_555
C19 C20 H9 122.491 1_555 1_555 1_555
C19 C20 C19 115.019 6_555 1_555 1_555
C19 C20 H9 122.491 6_555 1_555 1_555
C22 C21 H10 121.877 1_555 1_555 1_555
C19 C21 C22 116.191 1_555 1_555 1_555
C19 C21 H10 121.931 1_555 1_555 1_555
C21 C22 C21 122.561 1_555 1_555 6_555
C23 C22 C21 118.453 1_555 1_555 1_555
C23 C22 C21 118.453 1_555 1_555 6_555
H11 C23 H11 108.349 1_555 1_555 5_555
C22 C23 H11 109.618 1_555 1_555 1_555
C22 C23 H11 109.618 1_555 1_555 5_555
C22 C23 C22 109.994 5_555 1_555 1_555
C22 C23 H11 109.618 5_555 1_555 1_555
C22 C23 H11 109.618 5_555 1_555 5_555
Cu5 O11 C24 117.846 1_555 1_555 1_555
Cu6 O12 C24 121.828 1_555 1_555 1_555
O11 C24 O12 128.955 1_555 1_555 1_555
C25 C24 O11 111.101 1_555 1_555 1_555
C25 C24 O12 119.660 1_555 1_555 1_555
C26 C25 C27 123.925 1_555 1_555 1_555
C24 C25 C26 114.151 1_555 1_555 1_555
C24 C25 C27 121.652 1_555 1_555 1_555
C25 C26 H13 123.015 4_655 1_555 1_555
C25 C26 C25 113.969 1_555 1_555 4_655
C25 C26 H13 123.015 1_555 1_555 1_555
C28 C27 H14 120.686 1_555 1_555 1_555
C25 C27 C28 118.065 1_555 1_555 1_555
C25 C27 H14 121.248 1_555 1_555 1_555
C27 C28 C27 121.545 4_655 1_555 1_555
C29 C28 C27 119.221 1_555 1_555 4_655
C29 C28 C27 119.221 1_555 1_555 1_555
H15 C29 H15 108.202 3_655 1_555 1_555
C28 C29 H15 109.841 3_655 1_555 3_655
C28 C29 H15 109.841 3_655 1_555 1_555

loop_
_geom_bond_atom_site_label_1
_geom_bond_atom_site_label_2
_geom_bond_distance
_geom_bond_site_symmetry_1
_geom_bond_site_symmetry_2
Cu1 O9 1.97479 1_555 14_555
Cu1 O9 1.97479 1_555 1_555
Cu1 O1 1.98433 1_555 14_555
Cu1 O1 1.98433 1_555 1_555
Cu1 Cu2 2.64282 1_555 1_555
Cu2 O10 1.97578 1_555 14_555
Cu2 O10 1.97578 1_555 1_555
Cu2 O2 1.99330 1_555 14_555
Cu2 O2 1.99330 1_555 1_555
Cu2 Cu1 2.64282 1_555 1_555
Cu3 O3 2.01770 1_555 15_556
Cu3 O3 2.01770 1_555 1_555
Cu3 O3 2.01770 1_555 11_556
Cu3 O3 2.01770 1_555 12_555
Cu3 Cu4 2.64164 1_555 1_555
Cu4 O4 1.94827 1_555 12_555
Cu4 O4 1.94827 1_555 1_555
Cu4 O4 1.94827 1_555 11_556
Cu4 O4 1.94827 1_555 15_556
Cu4 Cu3 2.64164 1_555 1_555
Cu5 O5 1.96381 1_555 12_555
Cu5 O5 1.96381 1_555 1_555
Cu5 O11 1.97609 1_555 12_555
Cu5 O11 1.97609 1_555 1_555
Cu5 Cu6 2.64141 1_555 1_555
Cu6 O12 1.93583 1_555 12_555
Cu6 O12 1.93583 1_555 1_555
Cu6 O6 1.98119 1_555 12_555
Cu6 O6 1.98119 1_555 1_555
Cu7 O8 1.97963 1_555 15_556
Cu7 O8 1.97963 1_555 1_555
Cu7 O8 1.97963 1_555 4_655
Cu7 O8 1.97963 1_555 3_656
Cu7 Cu8 2.63417 1_555 1_555
Cu8 O7 1.94464 1_555 15_556
Cu8 O7 1.94464 1_555 4_655
Cu8 O7 1.94464 1_555 1_555
Cu8 O7 1.94464 1_555 3_656
Cu8 Cu7 2.63417 1_555 1_555
O1 C14 1.22591 1_555 1_555
O1 Cu1 1.98433 1_555 1_555
O2 C14 1.26747 1_555 1_555
O2 Cu2 1.99330 1_555 1_555
O3 C15 1.25975 1_555 1_555
O3 Cu3 2.01770 1_555 1_555
O4 C15 1.28330 1_555 1_555
O4 Cu4 1.94827 1_555 1_555
O5 C16 1.24905 1_555 1_555
O5 Cu5 1.96381 1_555 1_555
O6 C16 1.26346 1_555 1_555
O6 Cu6 1.98119 1_555 1_555
O7 C17 1.27833 1_555 1_555
O7 Cu8 1.94464 1_555 1_555
O8 C17 1.27071 1_555 1_555
O8 Cu7 1.97963 1_555 1_555
C1 C6 1.38439 1_555 1_555
C1 C2 1.41647 1_555 1_555
C1 C14 1.50902 1_555 1_555
C2 H1 0.93431 1_555 1_555
C2 C1 1.41647 1_555 1_555
C2 C3 1.44943 1_555 1_555
H1 C2 0.93431 1_555 1_555
C3 C4 1.41313 1_555 1_555
C3 C2 1.44943 1_555 1_555
C3 C15 1.52393 1_555 1_555
C4 H2 0.93566 1_555 1_555
C4 C5 1.39053 1_555 1_555
C4 C3 1.41313 1_555 1_555
H2 C4 0.93566 1_555 1_555
C5 C4 1.39053 1_555 1_555
C5 C6 1.41327 1_555 1_555
C5 C13 1.54649 1_555 1_555
C6 H3 0.93751 1_555 1_555
C6 C1 1.38439 1_555 1_555
C6 C5 1.41327 1_555 1_555
H3 C6 0.93751 1_555 1_555
C7 C8 1.33979 1_555 1_555
C7 C12 1.42977 1_555 1_555
C7 C16 1.51859 1_555 1_555
C8 H4 0.93573 1_555 1_555
C8 C7 1.33979 1_555 1_555
C8 C9 1.40630 1_555 1_555
H4 C8 0.93573 1_555 1_555
C9 C10 1.37326 1_555 1_555
C9 C8 1.40630 1_555 1_555
C9 C17 1.56877 1_555 1_555
C10 H5 0.93395 1_555 1_555
C10 C9 1.37326 1_555 1_555
C10 C11 1.42012 1_555 1_555
H5 C10 0.93395 1_555 1_555
C11 C10 1.42012 1_555 1_555
C11 C12 1.43634 1_555 1_555
C11 C13 1.48574 1_555 1_555
C12 H6 0.93768 1_555 1_555
C12 C7 1.42977 1_555 1_555
C12 C11 1.43634 1_555 1_555
H6 C12 0.93768 1_555 1_555
C13 H7 0.97568 1_555 1_555
C13 H8 0.98118 1_555 1_555
C13 C11 1.48574 1_555 1_555
C13 C5 1.54649 1_555 1_555
H7 C13 0.97568 1_555 1_555
H8 C13 0.98118 1_555 1_555
C14 O1 1.22591 1_555 1_555
C14 O2 1.26747 1_555 1_555
C14 C1 1.50902 1_555 1_555
C15 O3 1.25975 1_555 1_555
C15 O4 1.28330 1_555 1_555
C15 C3 1.52393 1_555 1_555
C16 O5 1.24905 1_555 1_555
C16 O6 1.26346 1_555 1_555
C16 C7 1.51859 1_555 1_555
C17 O8 1.27071 1_555 1_555
C17 O7 1.27833 1_555 1_555
C17 C9 1.56877 1_555 1_555
O9 C18 1.21332 1_555 1_555
O9 Cu1 1.97479 1_555 1_555
O10 Cu2 1.97578 1_555 1_555
O10 O9 2.28496 1_555 1_555
C18 O9 1.21332 1_555 1_555
C18 O10 1.29571 1_555 1_555
C18 C19 1.57667 1_555 1_555
C19 C20 1.38934 1_555 1_555
C19 C21 1.44368 1_555 1_555
C19 C18 1.57667 1_555 1_555
C20 H9 0.93934 1_555 1_555
C20 C19 1.38934 1_555 1_555
C20 C19 1.38934 1_555 6_555
H9 C20 0.93934 1_555 1_555
C21 H10 0.93635 1_555 1_555
C21 C22 1.40281 1_555 1_555
C21 C19 1.44368 1_555 1_555
H10 C21 0.93635 1_555 1_555
C22 C21 1.40281 1_555 6_555
C22 C21 1.40281 1_555 1_555
C22 C23 1.53833 1_555 1_555
C23 H11 0.97315 1_555 5_555
C23 H11 0.97315 1_555 1_555
C23 C22 1.53833 1_555 1_555
C23 C22 1.53833 1_555 5_555
H11 C23 0.97315 1_555 1_555
O11 C24 1.30124 1_555 1_555
O11 Cu5 1.97609 1_555 1_555
O12 C24 1.23102 1_555 1_555
O12 Cu6 1.93583 1_555 1_555
C24 O12 1.23102 1_555 1_555
C24 O11 1.30124 1_555 1_555
C24 C25 1.55795 1_555 1_555
C25 C27 1.42842 1_555 1_555
C25 C26 1.44886 1_555 1_555
C25 C24 1.55795 1_555 1_555
C26 H13 0.93840 1_555 1_555
C26 C25 1.44886 1_555 4_655
C26 C25 1.44886 1_555 1_555
H13 C26 0.93840 1_555 1_555
C27 H14 0.93546 1_555 1_555
C27 C28 1.41863 1_555 1_555
C27 C25 1.42842 1_555 1_555
H14 C27 0.93546 1_555 1_555
C28 C27 1.41863 1_555 1_555
C28 C27 1.41863 1_555 4_655
C28 C29 1.52281 1_555 1_555
C29 H15 0.97405 1_555 1_555
C29 H15 0.97405 1_555 3_655
C29 C28 1.52281 1_555 3_655
C29 C28 1.52281 1_555 1_555
H15 C29 0.97405 1_555 1_555
